data_7017129
loop_
_publ_author_name
'Karagiannidis, Louise E.'
'Gale, Philip A.'
'Light, Mark E.'
'Massi, Massimiliano'
'Ogden, Mark I.'

_publ_section_title
;
 Further insight into the coordination of 2,5-dicarbothioamidopyrroles:
 the case of Cu and Co complexes.
;
_journal_issue 45
_journal_name_full 'Dalton transactions (Cambridge, England : 2003)'
_journal_page_first 12097
_journal_page_last 12105
_journal_paper_doi 10.1039/c1dt10441a
_journal_volume 40
_journal_year 2011
_chemical_compound_source 'Curtin University, AUS'
_chemical_formula_sum 'C30 H19 N3 S2'
_chemical_formula_weight 485.60
_space_group_IT_number 2
_symmetry_cell_setting triclinic
_symmetry_space_group_name_Hall '-P 1'
_symmetry_space_group_name_H-M 'P -1'
_atom_sites_solution_hydrogens geom
_atom_sites_solution_primary direct
_atom_sites_solution_secondary difmap
_audit_creation_method SHELXL-97
_cell_angle_alpha 89.6520(10)
_cell_angle_beta 87.1800(10)
_cell_angle_gamma 86.9960(10)
_cell_formula_units_Z 4
_cell_length_a 9.9600(2)
_cell_length_b 13.5973(3)
_cell_length_c 17.4476(3)
_cell_measurement_reflns_used 91900
_cell_measurement_temperature 120(2)
_cell_measurement_theta_max 27.48
_cell_measurement_theta_min 2.91
_cell_volume 2356.79(8)
_computing_cell_refinement 'DENZO (Otwinowski & Minor, 1997) & COLLECT (Hooft, R.W.W., 1998)'
_computing_data_collection 'COLLECT (Hooft, R.W.W., 1998)'
_computing_data_reduction 'DENZO (Otwinowski & Minor, 1997) & COLLECT (Hooft, R.W.W., 1998)'
_computing_molecular_graphics
;
Images generated using CrystalMaker: a crystal and molecular
structures program for Mac and Windows. CrystalMaker Software Ltd,
Oxford, England (www.crystalmaker.com)
;
_computing_publication_material 'WINGX (Farrugia, 1998)'
_computing_structure_refinement 'SHELXL-97 (Sheldrick, 2008)'
_computing_structure_solution 'SHELXS-97 (Sheldrick, 1997)'
_diffrn_ambient_temperature 120(2)
_diffrn_detector_area_resol_mean 9.091
_diffrn_measured_fraction_theta_full 0.994
_diffrn_measured_fraction_theta_max 0.994
_diffrn_measurement_device_type 'Bruker-Nonius CCD camera on \k-goniostat'
_diffrn_measurement_method '\f & \w scans to fill the asymmetric unit'
_diffrn_radiation_monochromator '10cm confocal mirrors'
_diffrn_radiation_source 'Bruker Nonius FR591 Rotating Anode'
_diffrn_radiation_type MoK\a
_diffrn_radiation_wavelength 0.71069
_diffrn_reflns_av_R_equivalents 0.0504
_diffrn_reflns_av_sigmaI/netI 0.0542
_diffrn_reflns_limit_h_max 12
_diffrn_reflns_limit_h_min -12
_diffrn_reflns_limit_k_max 17
_diffrn_reflns_limit_k_min -17
_diffrn_reflns_limit_l_max 22
_diffrn_reflns_limit_l_min -22
_diffrn_reflns_number 40153
_diffrn_reflns_theta_full 27.48
_diffrn_reflns_theta_max 27.48
_diffrn_reflns_theta_min 3.00
_diffrn_standards_number 0
_exptl_absorpt_coefficient_mu 0.251
_exptl_absorpt_correction_T_max 0.9925
_exptl_absorpt_correction_T_min 0.9468
_exptl_absorpt_correction_type multi-scan
_exptl_absorpt_process_details
;
SADABS V2.10 (Sheldrick, G.M., 2003)
;
_exptl_crystal_colour Yellow
_exptl_crystal_density_diffrn 1.369
_exptl_crystal_density_method 'not measured'
_exptl_crystal_description Slab
_exptl_crystal_F_000 1008
_exptl_crystal_size_max 0.22
_exptl_crystal_size_mid 0.18
_exptl_crystal_size_min 0.03
_refine_diff_density_max 0.318
_refine_diff_density_min -0.349
_refine_diff_density_rms 0.071
_refine_ls_extinction_method none
_refine_ls_goodness_of_fit_ref 1.077
_refine_ls_hydrogen_treatment mixed
_refine_ls_matrix_type full
_refine_ls_number_parameters 639
_refine_ls_number_reflns 10759
_refine_ls_number_restraints 0
_refine_ls_restrained_S_all 1.077
_refine_ls_R_factor_all 0.0813
_refine_ls_R_factor_gt 0.0591
_refine_ls_shift/su_max 0.001
_refine_ls_shift/su_mean 0.000
_refine_ls_structure_factor_coef Fsqd
_refine_ls_weighting_details 'calc w=1/[\s^2^(Fo^2^)+(0.0000P)^2^+4.2535P] where P=(Fo^2^+2Fc^2^)/3'
_refine_ls_weighting_scheme calc
_refine_ls_wR_factor_gt 0.1097
_refine_ls_wR_factor_ref 0.1210
_reflns_number_gt 8548
_reflns_number_total 10759
_reflns_threshold_expression >2\s(I)
_cod_data_source_file c1dt10441a.txt
_cod_data_source_block 2010acc1015_ligand_3
_cod_depositor_comments
;
The following automatic conversions were performed:

'_symmetry_cell_setting' value 'Triclinic' changed to 'triclinic'
according to /home/saulius/struct/CIF-dictionaries/cif_core.dic
dictionary named 'cif_core.dic' version 2.4.1 from 2010-06-29.

Automatic conversion script
Id: cif_fix_values 1715 2011-07-08 13:25:40Z adriana 

The following automatic conversions were performed:

data name '_iucr_refine_instruction_details' was replaced with
'_iucr_refine_instructions_details' as specified in the replacement
file 'data/replacement-values/replacement_tags.lst'.

Automatic conversion script
Id: cif_correct_tags 9268 2022-04-12 08:56:07Z antanas 
;
_cod_original_sg_symbol_H-M P-1
_cod_database_code 7017129

loop_
_symmetry_equiv_pos_as_xyz
'x, y, z'
'-x, -y, -z'

loop_
_atom_site_label
_atom_site_type_symbol
_atom_site_fract_x
_atom_site_fract_y
_atom_site_fract_z
_atom_site_U_iso_or_equiv
_atom_site_adp_type
_atom_site_occupancy
_atom_site_symmetry_multiplicity
_atom_site_calc_flag
_atom_site_refinement_flags
S1 S 0.12363(6) 0.73524(4) 0.58120(4) 0.02074(14) Uani 1 1 d .
S2 S 0.41296(6) 0.20821(5) 0.46292(4) 0.02198(14) Uani 1 1 d .
N1 N 0.2938(2) 0.70520(15) 0.46443(12) 0.0202(4) Uani 1 1 d .
N2 N 0.3274(2) 0.50207(15) 0.47941(13) 0.0207(4) Uani 1 1 d .
H902 H 0.374(3) 0.528(2) 0.4421(17) 0.027(8) Uiso 1 1 d .
N3 N 0.4709(2) 0.36643(15) 0.38583(12) 0.0223(5) Uani 1 1 d .
C1 C 0.2651(2) 0.80608(18) 0.46877(14) 0.0190(5) Uani 1 1 d .
C2 C 0.3192(3) 0.87582(19) 0.41861(15) 0.0230(5) Uani 1 1 d .
H2 H 0.3815 0.8562 0.3779 0.028 Uiso 1 1 calc R
C3 C 0.2802(3) 0.97430(19) 0.42962(16) 0.0251(6) Uani 1 1 d .
H3 H 0.3145 1.0223 0.3952 0.030 Uiso 1 1 calc R
C4 C 0.1911(3) 1.00408(19) 0.49048(16) 0.0262(6) Uani 1 1 d .
H4 H 0.1672 1.0721 0.4974 0.031 Uiso 1 1 calc R
C5 C 0.1375(3) 0.93620(19) 0.54063(15) 0.0246(5) Uani 1 1 d .
H5 H 0.0767 0.9565 0.5819 0.029 Uiso 1 1 calc R
C6 C 0.1750(2) 0.83664(18) 0.52917(14) 0.0187(5) Uani 1 1 d .
C7 C 0.2267(2) 0.66011(18) 0.51916(14) 0.0188(5) Uani 1 1 d .
C8 C 0.2396(2) 0.55404(18) 0.52789(14) 0.0195(5) Uani 1 1 d .
C9 C 0.1816(2) 0.48817(18) 0.57928(14) 0.0197(5) Uani 1 1 d .
C10 C 0.2393(2) 0.39312(18) 0.56084(14) 0.0193(5) Uani 1 1 d .
C11 C 0.3282(3) 0.40426(18) 0.49773(14) 0.0203(5) Uani 1 1 d .
C12 C 0.4058(2) 0.33573(18) 0.44750(14) 0.0200(5) Uani 1 1 d .
C13 C 0.5137(2) 0.19439(19) 0.37924(15) 0.0212(5) Uani 1 1 d .
C14 C 0.5709(3) 0.10835(19) 0.34523(16) 0.0245(6) Uani 1 1 d .
H14 H 0.5597 0.0460 0.3688 0.029 Uiso 1 1 calc R
C15 C 0.6440(3) 0.1164(2) 0.27650(16) 0.0260(6) Uani 1 1 d .
H15 H 0.6829 0.0587 0.2522 0.031 Uiso 1 1 calc R
C16 C 0.6615(3) 0.2082(2) 0.24213(16) 0.0277(6) Uani 1 1 d .
H16 H 0.7114 0.2118 0.1944 0.033 Uiso 1 1 calc R
C17 C 0.6078(3) 0.2937(2) 0.27615(16) 0.0268(6) Uani 1 1 d .
H17 H 0.6218 0.3559 0.2529 0.032 Uiso 1 1 calc R
C18 C 0.5323(2) 0.28712(18) 0.34565(14) 0.0212(5) Uani 1 1 d .
C19 C 0.0815(3) 0.51402(18) 0.64311(14) 0.0204(5) Uani 1 1 d .
C20 C -0.0489(3) 0.54754(19) 0.62863(15) 0.0237(5) Uani 1 1 d .
H20 H -0.0764 0.5511 0.5773 0.028 Uiso 1 1 calc R
C21 C -0.1395(3) 0.5759(2) 0.68835(17) 0.0292(6) Uani 1 1 d .
H21 H -0.2283 0.5991 0.6776 0.035 Uiso 1 1 calc R
C22 C -0.1012(3) 0.5704(2) 0.76335(17) 0.0331(7) Uani 1 1 d .
H22 H -0.1626 0.5911 0.8042 0.040 Uiso 1 1 calc R
C23 C 0.0274(3) 0.5347(2) 0.77844(16) 0.0343(7) Uani 1 1 d .
H23 H 0.0537 0.5295 0.8300 0.041 Uiso 1 1 calc R
C24 C 0.1184(3) 0.5062(2) 0.71865(15) 0.0279(6) Uani 1 1 d .
H24 H 0.2063 0.4812 0.7296 0.033 Uiso 1 1 calc R
C25 C 0.2071(3) 0.30019(18) 0.60112(14) 0.0203(5) Uani 1 1 d .
C26 C 0.0755(3) 0.26805(19) 0.60321(15) 0.0253(6) Uani 1 1 d .
H26 H 0.0068 0.3054 0.5785 0.030 Uiso 1 1 calc R
C27 C 0.0458(3) 0.1813(2) 0.64156(16) 0.0282(6) Uani 1 1 d .
H27 H -0.0433 0.1595 0.6428 0.034 Uiso 1 1 calc R
C28 C 0.1449(3) 0.12659(19) 0.67792(15) 0.0265(6) Uani 1 1 d .
H28 H 0.1240 0.0672 0.7037 0.032 Uiso 1 1 calc R
C29 C 0.2749(3) 0.15855(19) 0.67674(15) 0.0256(6) Uani 1 1 d .
H29 H 0.3430 0.1212 0.7020 0.031 Uiso 1 1 calc R
C30 C 0.3058(3) 0.24520(19) 0.63869(14) 0.0235(5) Uani 1 1 d .
H30 H 0.3949 0.2670 0.6383 0.028 Uiso 1 1 calc R
S3 S 0.68248(6) 0.27920(5) -0.03879(4) 0.02125(14) Uani 1 1 d .
S4 S 0.31922(7) -0.11188(5) 0.21416(4) 0.02391(15) Uani 1 1 d .
N4 N 0.8043(2) 0.11310(15) -0.00091(12) 0.0202(4) Uani 1 1 d .
N5 N 0.5882(2) 0.03506(16) 0.08137(12) 0.0202(4) Uani 1 1 d .
H905 H 0.651(3) -0.007(2) 0.0680(18) 0.039(9) Uiso 1 1 d .
N6 N 0.5529(2) -0.15289(15) 0.14433(12) 0.0211(4) Uani 1 1 d .
C31 C 0.8929(2) 0.16124(18) -0.05036(14) 0.0192(5) Uani 1 1 d .
C32 C 1.0214(3) 0.1245(2) -0.07538(15) 0.0242(5) Uani 1 1 d .
H32 H 1.0578 0.0639 -0.0561 0.029 Uiso 1 1 calc R
C33 C 1.0943(3) 0.1786(2) -0.12881(15) 0.0263(6) Uani 1 1 d .
H33 H 1.1815 0.1544 -0.1464 0.032 Uiso 1 1 calc R
C34 C 1.0419(3) 0.2682(2) -0.15735(15) 0.0268(6) Uani 1 1 d .
H34 H 1.0933 0.3030 -0.1948 0.032 Uiso 1 1 calc R
C35 C 0.9169(3) 0.3070(2) -0.13196(15) 0.0240(5) Uani 1 1 d .
H35 H 0.8819 0.3685 -0.1506 0.029 Uiso 1 1 calc R
C36 C 0.8440(2) 0.25275(18) -0.07806(14) 0.0200(5) Uani 1 1 d .
C37 C 0.6910(2) 0.16567(18) 0.00919(14) 0.0193(5) Uani 1 1 d .
C38 C 0.5783(2) 0.13027(18) 0.05461(13) 0.0184(5) Uani 1 1 d .
C39 C 0.4526(2) 0.17148(18) 0.07937(14) 0.0187(5) Uani 1 1 d .
C40 C 0.3867(2) 0.09765(18) 0.12270(14) 0.0184(5) Uani 1 1 d .
C41 C 0.4723(2) 0.01419(18) 0.12242(14) 0.0189(5) Uani 1 1 d .
C42 C 0.4603(2) -0.08255(18) 0.15573(14) 0.0198(5) Uani 1 1 d .
C43 C 0.3914(3) -0.22998(19) 0.22378(14) 0.0231(5) Uani 1 1 d .
C44 C 0.3397(3) -0.3104(2) 0.26353(16) 0.0293(6) Uani 1 1 d .
H44 H 0.2559 -0.3044 0.2920 0.035 Uiso 1 1 calc R
C45 C 0.4142(3) -0.3985(2) 0.25998(17) 0.0330(7) Uani 1 1 d .
H45 H 0.3823 -0.4538 0.2875 0.040 Uiso 1 1 calc R
C46 C 0.5361(3) -0.4082(2) 0.21670(18) 0.0336(7) Uani 1 1 d .
H46 H 0.5839 -0.4705 0.2140 0.040 Uiso 1 1 calc R
C47 C 0.5882(3) -0.3290(2) 0.17778(17) 0.0286(6) Uani 1 1 d .
H47 H 0.6715 -0.3359 0.1490 0.034 Uiso 1 1 calc R
C48 C 0.5151(3) -0.23829(19) 0.18186(15) 0.0227(5) Uani 1 1 d .
C49 C 0.3913(3) 0.27096(18) 0.06347(14) 0.0196(5) Uani 1 1 d .
C50 C 0.2695(3) 0.2776(2) 0.02713(15) 0.0263(6) Uani 1 1 d .
H50 H 0.2290 0.2192 0.0126 0.032 Uiso 1 1 calc R
C51 C 0.2069(3) 0.3688(2) 0.01204(16) 0.0300(6) Uani 1 1 d .
H51 H 0.1235 0.3725 -0.0123 0.036 Uiso 1 1 calc R
C52 C 0.2657(3) 0.4542(2) 0.03231(16) 0.0289(6) Uani 1 1 d .
H52 H 0.2233 0.5166 0.0213 0.035 Uiso 1 1 calc R
C53 C 0.3860(3) 0.44877(19) 0.06846(15) 0.0270(6) Uani 1 1 d .
H53 H 0.4267 0.5073 0.0823 0.032 Uiso 1 1 calc R
C54 C 0.4475(3) 0.35746(19) 0.08462(14) 0.0231(5) Uani 1 1 d .
H54 H 0.5293 0.3541 0.1105 0.028 Uiso 1 1 calc R
C55 C 0.2555(2) 0.11091(18) 0.16659(14) 0.0193(5) Uani 1 1 d .
C56 C 0.1363(3) 0.0835(2) 0.13708(16) 0.0273(6) Uani 1 1 d .
H56 H 0.1371 0.0555 0.0873 0.033 Uiso 1 1 calc R
C57 C 0.0159(3) 0.0968(2) 0.17989(17) 0.0310(6) Uani 1 1 d .
H57 H -0.0656 0.0786 0.1591 0.037 Uiso 1 1 calc R
C58 C 0.0137(3) 0.1365(2) 0.25305(16) 0.0273(6) Uani 1 1 d .
H58 H -0.0689 0.1451 0.2825 0.033 Uiso 1 1 calc R
C59 C 0.1316(3) 0.1633(2) 0.28256(16) 0.0298(6) Uani 1 1 d .
H59 H 0.1306 0.1901 0.3328 0.036 Uiso 1 1 calc R
C60 C 0.2523(3) 0.1515(2) 0.23964(15) 0.0252(6) Uani 1 1 d .
H60 H 0.3332 0.1712 0.2603 0.030 Uiso 1 1 calc R

loop_
_atom_site_aniso_label
_atom_site_aniso_U_11
_atom_site_aniso_U_22
_atom_site_aniso_U_33
_atom_site_aniso_U_23
_atom_site_aniso_U_13
_atom_site_aniso_U_12
S1 0.0233(3) 0.0163(3) 0.0220(3) -0.0007(2) 0.0036(2) 0.0008(2)
S2 0.0221(3) 0.0155(3) 0.0279(3) -0.0006(2) 0.0014(3) 0.0006(2)
N1 0.0195(11) 0.0169(10) 0.0239(11) -0.0004(8) -0.0003(8) 0.0003(8)
N2 0.0235(11) 0.0157(10) 0.0224(11) -0.0006(9) 0.0031(9) -0.0002(9)
N3 0.0218(11) 0.0174(10) 0.0274(12) 0.0011(9) -0.0008(9) 0.0021(8)
C1 0.0195(12) 0.0177(12) 0.0199(12) -0.0015(9) -0.0030(9) 0.0002(9)
C2 0.0230(13) 0.0221(13) 0.0238(13) -0.0003(10) 0.0005(10) -0.0011(10)
C3 0.0258(14) 0.0187(13) 0.0310(14) 0.0028(11) -0.0011(11) -0.0041(10)
C4 0.0248(14) 0.0158(12) 0.0381(15) -0.0007(11) -0.0032(11) -0.0002(10)
C5 0.0249(13) 0.0191(13) 0.0293(14) -0.0035(11) 0.0006(11) 0.0003(10)
C6 0.0186(12) 0.0177(12) 0.0202(12) 0.0001(9) -0.0033(9) -0.0030(9)
C7 0.0193(12) 0.0180(12) 0.0189(12) -0.0019(9) -0.0015(9) 0.0016(10)
C8 0.0182(12) 0.0191(12) 0.0214(12) -0.0005(10) -0.0014(10) -0.0005(10)
C9 0.0186(12) 0.0169(12) 0.0239(13) -0.0004(10) -0.0040(10) -0.0002(10)
C10 0.0185(12) 0.0170(12) 0.0227(12) -0.0004(10) -0.0035(10) -0.0003(9)
C11 0.0212(13) 0.0141(12) 0.0259(13) -0.0010(10) -0.0040(10) -0.0002(10)
C12 0.0183(12) 0.0172(12) 0.0245(13) 0.0001(10) -0.0036(10) -0.0003(10)
C13 0.0166(12) 0.0206(12) 0.0265(13) -0.0011(10) -0.0033(10) 0.0007(10)
C14 0.0206(13) 0.0194(13) 0.0335(15) -0.0023(11) -0.0041(11) 0.0010(10)
C15 0.0202(13) 0.0258(14) 0.0315(14) -0.0080(11) -0.0025(11) 0.0062(11)
C16 0.0252(14) 0.0313(15) 0.0256(14) -0.0009(11) 0.0010(11) 0.0042(11)
C17 0.0256(14) 0.0251(14) 0.0292(14) 0.0036(11) -0.0022(11) 0.0023(11)
C18 0.0192(12) 0.0203(12) 0.0243(13) -0.0018(10) -0.0051(10) 0.0005(10)
C19 0.0236(13) 0.0138(11) 0.0237(13) 0.0005(10) 0.0008(10) -0.0018(10)
C20 0.0225(13) 0.0239(13) 0.0245(13) 0.0017(11) 0.0008(10) -0.0013(10)
C21 0.0213(13) 0.0277(15) 0.0375(16) 0.0073(12) 0.0053(11) 0.0012(11)
C22 0.0357(16) 0.0316(16) 0.0306(15) 0.0010(12) 0.0126(12) -0.0021(13)
C23 0.0426(18) 0.0403(17) 0.0197(14) 0.0014(12) 0.0012(12) -0.0021(14)
C24 0.0252(14) 0.0315(15) 0.0270(14) 0.0012(12) -0.0037(11) 0.0006(11)
C25 0.0241(13) 0.0162(12) 0.0204(12) -0.0010(10) -0.0008(10) 0.0002(10)
C26 0.0259(14) 0.0227(13) 0.0276(14) 0.0016(11) -0.0064(11) 0.0011(11)
C27 0.0266(14) 0.0267(14) 0.0316(15) 0.0013(12) 0.0011(11) -0.0073(11)
C28 0.0408(16) 0.0174(13) 0.0213(13) 0.0000(10) -0.0008(11) -0.0035(11)
C29 0.0362(15) 0.0197(13) 0.0208(13) 0.0016(10) -0.0050(11) 0.0043(11)
C30 0.0260(14) 0.0216(13) 0.0228(13) -0.0023(10) -0.0040(10) 0.0018(10)
S3 0.0196(3) 0.0189(3) 0.0248(3) 0.0034(2) 0.0021(2) -0.0005(2)
S4 0.0250(3) 0.0204(3) 0.0255(3) 0.0027(3) 0.0064(3) -0.0007(3)
N4 0.0184(10) 0.0217(11) 0.0203(10) -0.0005(8) 0.0017(8) -0.0019(8)
N5 0.0208(11) 0.0177(11) 0.0215(11) 0.0005(8) 0.0029(9) 0.0010(9)
N6 0.0181(10) 0.0199(11) 0.0252(11) 0.0010(9) -0.0022(8) -0.0007(8)
C31 0.0183(12) 0.0206(12) 0.0192(12) -0.0005(10) -0.0019(9) -0.0041(10)
C32 0.0199(13) 0.0275(14) 0.0251(13) -0.0014(11) -0.0016(10) 0.0014(11)
C33 0.0175(13) 0.0359(15) 0.0255(14) -0.0020(12) 0.0016(10) -0.0045(11)
C34 0.0243(14) 0.0318(15) 0.0248(14) 0.0019(11) 0.0039(11) -0.0096(11)
C35 0.0228(13) 0.0247(13) 0.0247(13) 0.0027(11) -0.0004(10) -0.0052(11)
C36 0.0187(12) 0.0193(12) 0.0220(12) -0.0020(10) 0.0007(10) -0.0025(10)
C37 0.0200(12) 0.0201(12) 0.0179(12) -0.0017(9) -0.0016(9) -0.0022(10)
C38 0.0193(12) 0.0186(12) 0.0173(12) 0.0008(9) -0.0008(9) -0.0015(10)
C39 0.0192(12) 0.0180(12) 0.0188(12) -0.0008(9) -0.0005(9) -0.0011(10)
C40 0.0192(12) 0.0180(12) 0.0181(12) -0.0019(9) -0.0004(9) -0.0014(9)
C41 0.0177(12) 0.0195(12) 0.0191(12) -0.0012(10) 0.0024(9) -0.0005(10)
C42 0.0200(12) 0.0215(13) 0.0180(12) 0.0004(10) 0.0005(9) -0.0039(10)
C43 0.0289(14) 0.0190(13) 0.0216(13) 0.0019(10) -0.0036(10) -0.0018(10)
C44 0.0364(16) 0.0257(14) 0.0266(14) 0.0034(11) -0.0007(12) -0.0095(12)
C45 0.0414(17) 0.0230(14) 0.0363(16) 0.0098(12) -0.0115(13) -0.0095(13)
C46 0.0356(16) 0.0195(14) 0.0473(18) 0.0015(12) -0.0184(14) -0.0009(12)
C47 0.0234(14) 0.0213(13) 0.0417(16) -0.0001(12) -0.0090(12) -0.0001(11)
C48 0.0230(13) 0.0215(13) 0.0243(13) 0.0019(10) -0.0059(10) -0.0040(10)
C49 0.0232(13) 0.0150(12) 0.0199(12) -0.0004(9) 0.0037(10) 0.0011(10)
C50 0.0264(14) 0.0217(13) 0.0311(15) -0.0014(11) -0.0049(11) -0.0022(11)
C51 0.0275(15) 0.0266(14) 0.0359(16) -0.0010(12) -0.0083(12) 0.0049(12)
C52 0.0359(16) 0.0187(13) 0.0308(15) 0.0014(11) 0.0000(12) 0.0090(11)
C53 0.0347(15) 0.0170(13) 0.0291(14) -0.0016(11) 0.0022(12) -0.0018(11)
C54 0.0240(13) 0.0239(13) 0.0214(13) -0.0021(10) 0.0001(10) -0.0027(10)
C55 0.0198(12) 0.0162(12) 0.0215(12) 0.0033(9) 0.0005(10) 0.0008(9)
C56 0.0238(14) 0.0321(15) 0.0257(14) -0.0071(11) 0.0033(11) -0.0013(11)
C57 0.0197(13) 0.0371(16) 0.0364(16) -0.0083(13) 0.0002(11) -0.0042(12)
C58 0.0211(13) 0.0286(14) 0.0313(15) -0.0051(12) 0.0072(11) 0.0000(11)
C59 0.0265(14) 0.0381(16) 0.0240(14) -0.0074(12) 0.0024(11) 0.0017(12)
C60 0.0182(13) 0.0319(15) 0.0254(13) -0.0031(11) -0.0013(10) 0.0004(11)

loop_
_atom_type_symbol
_atom_type_description
_atom_type_scat_dispersion_real
_atom_type_scat_dispersion_imag
_atom_type_scat_source
C C 0.0033 0.0016 'International Tables Vol C Tables 4.2.6.8 and 6.1.1.4'
H H 0.0000 0.0000 'International Tables Vol C Tables 4.2.6.8 and 6.1.1.4'
N N 0.0061 0.0033 'International Tables Vol C Tables 4.2.6.8 and 6.1.1.4'
S S 0.1246 0.1234 'International Tables Vol C Tables 4.2.6.8 and 6.1.1.4'

loop_
_geom_angle_atom_site_label_1
_geom_angle_atom_site_label_2
_geom_angle_atom_site_label_3
_geom_angle
C6 S1 C7 88.69(12)
C13 S2 C12 88.79(12)
C7 N1 C1 110.2(2)
C8 N2 C11 110.0(2)
C12 N3 C18 110.3(2)
N1 C1 C2 125.0(2)
N1 C1 C6 115.2(2)
C2 C1 C6 119.9(2)
C3 C2 C1 118.5(2)
C2 C3 C4 121.1(2)
C5 C4 C3 121.0(2)
C4 C5 C6 118.2(2)
C5 C6 C1 121.3(2)
C5 C6 S1 128.8(2)
C1 C6 S1 109.83(18)
N1 C7 C8 121.3(2)
N1 C7 S1 116.16(18)
C8 C7 S1 122.56(18)
N2 C8 C9 108.1(2)
N2 C8 C7 118.5(2)
C9 C8 C7 133.4(2)
C8 C9 C10 107.1(2)
C8 C9 C19 126.0(2)
C10 C9 C19 126.9(2)
C11 C10 C9 106.9(2)
C11 C10 C25 127.4(2)
C9 C10 C25 125.7(2)
N2 C11 C10 107.9(2)
N2 C11 C12 117.9(2)
C10 C11 C12 133.8(2)
N3 C12 C11 121.0(2)
N3 C12 S2 116.14(19)
C11 C12 S2 122.81(19)
C14 C13 C18 121.3(2)
C14 C13 S2 129.2(2)
C18 C13 S2 109.56(19)
C15 C14 C13 118.2(2)
C14 C15 C16 121.0(2)
C17 C16 C15 121.2(3)
C16 C17 C18 118.7(2)
N3 C18 C17 125.1(2)
N3 C18 C13 115.2(2)
C17 C18 C13 119.6(2)
C24 C19 C20 118.8(2)
C24 C19 C9 120.0(2)
C20 C19 C9 121.2(2)
C21 C20 C19 120.7(2)
C22 C21 C20 120.3(3)
C21 C22 C23 119.4(3)
C22 C23 C24 120.4(3)
C19 C24 C23 120.3(3)
C30 C25 C26 119.2(2)
C30 C25 C10 120.7(2)
C26 C25 C10 120.1(2)
C27 C26 C25 119.8(2)
C28 C27 C26 120.6(3)
C27 C28 C29 119.9(2)
C28 C29 C30 120.1(2)
C29 C30 C25 120.4(3)
C36 S3 C37 88.97(12)
C43 S4 C42 88.48(12)
C37 N4 C31 110.4(2)
C41 N5 C38 109.8(2)
C42 N6 C48 110.2(2)
N4 C31 C32 125.5(2)
N4 C31 C36 115.3(2)
C32 C31 C36 119.2(2)
C33 C32 C31 118.6(2)
C32 C33 C34 121.2(2)
C35 C34 C33 121.1(2)
C34 C35 C36 117.5(2)
C35 C36 C31 122.3(2)
C35 C36 S3 128.2(2)
C31 C36 S3 109.45(18)
N4 C37 C38 121.9(2)
N4 C37 S3 115.89(18)
C38 C37 S3 122.19(19)
N5 C38 C39 107.8(2)
N5 C38 C37 117.9(2)
C39 C38 C37 134.3(2)
C38 C39 C40 106.8(2)
C38 C39 C49 129.0(2)
C40 C39 C49 124.2(2)
C41 C40 C39 107.7(2)
C41 C40 C55 126.1(2)
C39 C40 C55 126.0(2)
N5 C41 C40 107.9(2)
N5 C41 C42 119.2(2)
C40 C41 C42 132.8(2)
N6 C42 C41 122.1(2)
N6 C42 S4 116.24(18)
C41 C42 S4 121.62(19)
C44 C43 C48 121.4(2)
C44 C43 S4 128.7(2)
C48 C43 S4 109.90(18)
C45 C44 C43 117.8(3)
C44 C45 C46 121.3(3)
C47 C46 C45 121.3(3)
C46 C47 C48 118.3(3)
N6 C48 C47 124.9(2)
N6 C48 C43 115.1(2)
C47 C48 C43 120.0(2)
C54 C49 C50 118.5(2)
C54 C49 C39 123.2(2)
C50 C49 C39 118.3(2)
C51 C50 C49 120.5(2)
C52 C51 C50 120.2(3)
C53 C52 C51 119.9(2)
C52 C53 C54 119.9(3)
C49 C54 C53 121.0(2)
C56 C55 C60 119.0(2)
C56 C55 C40 122.0(2)
C60 C55 C40 119.0(2)
C57 C56 C55 120.3(3)
C56 C57 C58 120.3(3)
C59 C58 C57 119.5(2)
C58 C59 C60 120.5(3)
C59 C60 C55 120.3(2)

loop_
_geom_bond_atom_site_label_1
_geom_bond_atom_site_label_2
_geom_bond_distance
S1 C6 1.732(2)
S1 C7 1.750(2)
S2 C13 1.736(3)
S2 C12 1.751(2)
N1 C7 1.306(3)
N1 C1 1.388(3)
N2 C8 1.360(3)
N2 C11 1.366(3)
N3 C12 1.306(3)
N3 C18 1.388(3)
C1 C2 1.398(3)
C1 C6 1.401(3)
C2 C3 1.387(4)
C3 C4 1.398(4)
C4 C5 1.378(4)
C5 C6 1.398(3)
C7 C8 1.449(3)
C8 C9 1.390(3)
C9 C10 1.419(3)
C9 C19 1.489(3)
C10 C11 1.391(3)
C10 C25 1.484(3)
C11 C12 1.450(3)
C13 C14 1.397(4)
C13 C18 1.404(3)
C14 C15 1.379(4)
C15 C16 1.397(4)
C16 C17 1.380(4)
C17 C18 1.400(4)
C19 C24 1.388(4)
C19 C20 1.388(4)
C20 C21 1.387(4)
C21 C22 1.382(4)
C22 C23 1.382(4)
C23 C24 1.391(4)
C25 C30 1.391(3)
C25 C26 1.402(4)
C26 C27 1.390(4)
C27 C28 1.382(4)
C28 C29 1.386(4)
C29 C30 1.390(4)
S3 C36 1.738(2)
S3 C37 1.752(3)
S4 C43 1.735(3)
S4 C42 1.756(2)
N4 C37 1.308(3)
N4 C31 1.390(3)
N5 C41 1.370(3)
N5 C38 1.374(3)
N6 C42 1.303(3)
N6 C48 1.390(3)
C31 C32 1.399(3)
C31 C36 1.404(3)
C32 C33 1.385(4)
C33 C34 1.399(4)
C34 C35 1.380(4)
C35 C36 1.392(3)
C37 C38 1.443(3)
C38 C39 1.394(3)
C39 C40 1.422(3)
C39 C49 1.485(3)
C40 C41 1.383(3)
C40 C55 1.485(3)
C41 C42 1.443(3)
C43 C44 1.399(4)
C43 C48 1.401(4)
C44 C45 1.377(4)
C45 C46 1.398(4)
C46 C47 1.380(4)
C47 C48 1.399(4)
C49 C54 1.389(3)
C49 C50 1.395(4)
C50 C51 1.388(4)
C51 C52 1.384(4)
C52 C53 1.380(4)
C53 C54 1.389(4)
C55 C56 1.387(4)
C55 C60 1.390(4)
C56 C57 1.385(4)
C57 C58 1.388(4)
C58 C59 1.373(4)
C59 C60 1.387(4)
